data_2108323
loop_
_publ_author_name
'Mondal, Pradip Kumar'
'Shukla, Rahul'
'Biswas, Subha'
'Chopra, Deepak'

_publ_section_title
;
 Role of halogen-involved intermolecular interactions and existence of
 isostructurality in the crystal packing of ---CF~3~ and halogen (Cl or Br
 or I) substituted benzamides
;
_journal_coeditor_code AW5013
_journal_issue 6
_journal_name_full 'Acta Crystallographica Section B'
_journal_page_first
;
;
_journal_paper_doi 10.1107/S2052520618013422
_journal_volume 74
_journal_year 2018
_chemical_formula_sum 'C14 H9 F3 I N O'
_chemical_formula_weight 391.12
_space_group_crystal_system monoclinic
_space_group_IT_number 14
_space_group_name_Hall '-P 2ybc'
_space_group_name_H-M_alt 'P 1 21/c 1'
_symmetry_space_group_name_Hall '-P 2ybc'
_symmetry_space_group_name_H-M 'P 1 21/c 1'
_atom_sites_solution_hydrogens mixed
_audit_creation_method SHELXL-2016/6
_cell_angle_alpha 90
_cell_angle_beta 93.217(3)
_cell_angle_gamma 90
_cell_formula_units_Z 4
_cell_length_a 14.7689(14)
_cell_length_b 5.2518(5)
_cell_length_c 17.2537(17)
_cell_measurement_reflns_used 9953
_cell_measurement_temperature 107(2)
_cell_measurement_theta_max 30.01
_cell_measurement_theta_min 2.36
_cell_volume 1336.1(2)
_computing_cell_refinement 'Bruker SAINT'
_computing_data_collection 'Bruker APEX2'
_computing_data_reduction 'Bruker SAINT'
_computing_molecular_graphics 'Bruker SHELXTL'
_computing_publication_material 'Bruker SHELXTL'
_computing_structure_refinement 'SHELXL-2016/6 (Sheldrick, 2016)'
_computing_structure_solution 'SHELXS-97 (Sheldrick, 2008)'
_diffrn_ambient_temperature 107(2)
_diffrn_measured_fraction_theta_full 0.993
_diffrn_measured_fraction_theta_max 0.992
_diffrn_measurement_device_type 'Bruker APEX-II CCD'
_diffrn_measurement_method '\f and \w scans'
_diffrn_radiation_type MoK\a
_diffrn_radiation_wavelength 0.71073
_diffrn_reflns_av_R_equivalents 0.0441
_diffrn_reflns_av_unetI/netI 0.0316
_diffrn_reflns_Laue_measured_fraction_full 0.993
_diffrn_reflns_Laue_measured_fraction_max 0.992
_diffrn_reflns_limit_h_max 18
_diffrn_reflns_limit_h_min -18
_diffrn_reflns_limit_k_max 5
_diffrn_reflns_limit_k_min -6
_diffrn_reflns_limit_l_max 21
_diffrn_reflns_limit_l_min -21
_diffrn_reflns_number 15394
_diffrn_reflns_point_group_measured_fraction_full 0.993
_diffrn_reflns_point_group_measured_fraction_max 0.992
_diffrn_reflns_theta_full 25.242
_diffrn_reflns_theta_max 26.729
_diffrn_reflns_theta_min 2.365
_exptl_absorpt_coefficient_mu 2.426
_exptl_absorpt_correction_T_max 0.7360
_exptl_absorpt_correction_T_min 0.4932
_exptl_absorpt_correction_type multi-scan
_exptl_absorpt_process_details 'SADABS 2014/4'
_exptl_crystal_density_diffrn 1.944
_exptl_crystal_description Plate
_exptl_crystal_F_000 752
_exptl_crystal_size_max 0.450
_exptl_crystal_size_mid 0.240
_exptl_crystal_size_min 0.080
_refine_diff_density_max 1.857
_refine_diff_density_min -1.132
_refine_diff_density_rms 0.174
_refine_ls_extinction_method none
_refine_ls_goodness_of_fit_ref 1.204
_refine_ls_hydrogen_treatment mixed
_refine_ls_matrix_type full
_refine_ls_number_parameters 184
_refine_ls_number_reflns 2820
_refine_ls_number_restraints 1
_refine_ls_restrained_S_all 1.204
_refine_ls_R_factor_all 0.0570
_refine_ls_R_factor_gt 0.0446
_refine_ls_shift/su_max 0.000
_refine_ls_shift/su_mean 0.000
_refine_ls_structure_factor_coef Fsqd
_refine_ls_weighting_details 'w=1/[\s^2^(Fo^2^)+(0.0206P)^2^+12.0640P] where P=(Fo^2^+2Fc^2^)/3'
_refine_ls_weighting_scheme calc
_refine_ls_wR_factor_gt 0.0999
_refine_ls_wR_factor_ref 0.1105
_reflns_Friedel_coverage 0.000
_reflns_number_gt 2340
_reflns_number_total 2820
_reflns_threshold_expression 'I > 2\s(I)'
_cod_data_source_file aw5013sup1.cif
_cod_data_source_block PI44
_cod_database_code 2108323
_shelx_shelxl_version_number 2016/6
_shelx_space_group_comment
;
The symmetry employed for this shelxl refinement is uniquely defined
by the following loop, which should always be used as a source of
symmetry information in preference to the above space-group names.
They are only intended as comments.
;
_shelx_estimated_absorpt_t_min 0.408
_shelx_estimated_absorpt_t_max 0.830

loop_
_space_group_symop_operation_xyz
'x, y, z'
'-x, y+1/2, -z+1/2'
'-x, -y, -z'
'x, -y-1/2, z-1/2'

loop_
_atom_site_label
_atom_site_type_symbol
_atom_site_fract_x
_atom_site_fract_y
_atom_site_fract_z
_atom_site_U_iso_or_equiv
_atom_site_adp_type
_atom_site_occupancy
_atom_site_site_symmetry_order
_atom_site_calc_flag
_atom_site_refinement_flags_posn
_atom_site_refinement_flags_adp
I1 I 0.79295(2) 0.13136(8) 0.79197(2) 0.02572(14) Uani 1 1 d . .
F1 F 0.0163(3) 0.0043(9) 0.3785(3) 0.0507(11) Uani 1 1 d . .
F2 F 0.0384(3) 0.3433(9) 0.3157(2) 0.0491(11) Uani 1 1 d . .
F3 F -0.0270(2) 0.3638(8) 0.4208(2) 0.0409(10) Uani 1 1 d . .
O1 O 0.4110(2) 0.6257(7) 0.5670(2) 0.0206(8) Uani 1 1 d . .
N1 N 0.4285(3) 0.1977(9) 0.5851(3) 0.0213(9) Uani 1 1 d D .
H1 H 0.413(4) 0.041(5) 0.577(4) 0.026 Uiso 1 1 d D U
C1 C 0.2944(3) 0.3528(10) 0.5130(3) 0.0163(10) Uani 1 1 d . .
C2 C 0.2401(4) 0.1430(11) 0.5281(3) 0.0213(11) Uani 1 1 d . .
H2 H 0.259449 0.022799 0.566689 0.026 Uiso 1 1 calc R U
C3 C 0.1577(4) 0.1110(11) 0.4864(3) 0.0232(11) Uani 1 1 d . .
H3 H 0.119748 -0.028851 0.497427 0.028 Uiso 1 1 calc R U
C4 C 0.1309(3) 0.2834(11) 0.4285(3) 0.0207(11) Uani 1 1 d . .
C5 C 0.1851(4) 0.4903(11) 0.4134(3) 0.0224(11) Uani 1 1 d . .
H5 H 0.166203 0.608736 0.374146 0.027 Uiso 1 1 calc R U
C6 C 0.2669(4) 0.5256(11) 0.4555(3) 0.0210(11) Uani 1 1 d . .
H6 H 0.304078 0.667729 0.444976 0.025 Uiso 1 1 calc R U
C7 C 0.3830(3) 0.4053(11) 0.5575(3) 0.0179(10) Uani 1 1 d . .
C8 C 0.5120(3) 0.2008(11) 0.6307(3) 0.0184(10) Uani 1 1 d . .
C9 C 0.5697(3) -0.0049(10) 0.6216(3) 0.0188(10) Uani 1 1 d . .
H9 H 0.554137 -0.133256 0.584457 0.023 Uiso 1 1 calc R U
C10 C 0.6509(3) -0.0223(10) 0.6675(3) 0.0175(10) Uani 1 1 d . .
H10 H 0.690946 -0.161371 0.661002 0.021 Uiso 1 1 calc R U
C11 C 0.6726(3) 0.1623(11) 0.7220(3) 0.0184(10) Uani 1 1 d . .
C12 C 0.6154(3) 0.3715(10) 0.7309(3) 0.0167(10) Uani 1 1 d . .
H12 H 0.631225 0.500090 0.767987 0.020 Uiso 1 1 calc R U
C13 C 0.5349(3) 0.3895(10) 0.6848(3) 0.0174(10) Uani 1 1 d . .
H13 H 0.495663 0.530969 0.690371 0.021 Uiso 1 1 calc R U
C14 C 0.0376(4) 0.2552(14) 0.3811(4) 0.0356(16) Uani 1 1 d . .

loop_
_atom_site_aniso_label
_atom_site_aniso_U_11
_atom_site_aniso_U_22
_atom_site_aniso_U_33
_atom_site_aniso_U_23
_atom_site_aniso_U_13
_atom_site_aniso_U_12
I1 0.02269(19) 0.0323(2) 0.0215(2) 0.00035(15) -0.00413(13) 0.00182(15)
F1 0.040(2) 0.038(3) 0.071(3) -0.008(2) -0.023(2) -0.0045(19)
F2 0.0291(19) 0.067(3) 0.048(2) 0.007(2) -0.0249(17) -0.0057(19)
F3 0.0231(17) 0.055(3) 0.044(2) -0.0142(19) -0.0033(15) 0.0039(17)
O1 0.0227(18) 0.0115(19) 0.0268(19) -0.0042(15) -0.0049(15) -0.0064(15)
N1 0.027(2) 0.018(2) 0.019(2) 0.0000(18) 0.0007(17) 0.0007(19)
C1 0.015(2) 0.021(3) 0.014(2) -0.0031(19) -0.0015(17) -0.001(2)
C2 0.022(2) 0.022(3) 0.020(2) 0.005(2) -0.0001(19) 0.005(2)
C3 0.021(2) 0.020(3) 0.028(3) 0.001(2) 0.001(2) -0.003(2)
C4 0.018(2) 0.022(3) 0.022(2) -0.002(2) -0.0018(19) -0.002(2)
C5 0.028(3) 0.021(3) 0.019(2) 0.004(2) 0.001(2) 0.003(2)
C6 0.024(3) 0.017(3) 0.022(2) 0.000(2) 0.002(2) -0.003(2)
C7 0.022(2) 0.020(3) 0.012(2) 0.0008(19) 0.0019(18) 0.002(2)
C8 0.020(2) 0.021(3) 0.015(2) 0.003(2) 0.0039(18) -0.005(2)
C9 0.020(2) 0.015(3) 0.022(2) -0.004(2) -0.0002(19) -0.006(2)
C10 0.019(2) 0.015(3) 0.018(2) 0.001(2) -0.0015(18) 0.001(2)
C11 0.019(2) 0.019(3) 0.017(2) 0.004(2) -0.0001(18) -0.001(2)
C12 0.024(2) 0.013(3) 0.014(2) -0.0014(19) -0.0013(18) -0.002(2)
C13 0.023(2) 0.014(3) 0.016(2) -0.0002(19) 0.0031(18) 0.003(2)
C14 0.028(3) 0.034(4) 0.047(4) -0.027(3) 0.017(3) -0.018(3)

loop_
_atom_type_symbol
_atom_type_description
_atom_type_scat_dispersion_real
_atom_type_scat_dispersion_imag
_atom_type_scat_source
C C 0.0033 0.0016 'International Tables Vol C Tables 4.2.6.8 and 6.1.1.4'
H H 0.0000 0.0000 'International Tables Vol C Tables 4.2.6.8 and 6.1.1.4'
N N 0.0061 0.0033 'International Tables Vol C Tables 4.2.6.8 and 6.1.1.4'
O O 0.0106 0.0060 'International Tables Vol C Tables 4.2.6.8 and 6.1.1.4'
F F 0.0171 0.0103 'International Tables Vol C Tables 4.2.6.8 and 6.1.1.4'
I I -0.4742 1.8119 'International Tables Vol C Tables 4.2.6.8 and 6.1.1.4'

loop_
_geom_angle_atom_site_label_1
_geom_angle_atom_site_label_2
_geom_angle_atom_site_label_3
_geom_angle
C7 N1 C8 125.6(5)
C7 N1 H1 126(4)
C8 N1 H1 109(4)
C6 C1 C2 120.1(5)
C6 C1 C7 117.1(5)
C2 C1 C7 122.8(5)
C3 C2 C1 119.6(5)
C3 C2 H2 120.2
C1 C2 H2 120.2
C2 C3 C4 120.0(5)
C2 C3 H3 120.0
C4 C3 H3 120.0
C5 C4 C3 120.1(5)
C5 C4 C14 118.5(5)
C3 C4 C14 121.3(5)
C4 C5 C6 120.2(5)
C4 C5 H5 119.9
C6 C5 H5 119.9
C5 C6 C1 119.9(5)
C5 C6 H6 120.1
C1 C6 H6 120.1
O1 C7 N1 123.5(5)
O1 C7 C1 120.9(5)
N1 C7 C1 115.6(5)
C13 C8 C9 120.2(5)
C13 C8 N1 123.3(5)
C9 C8 N1 116.5(5)
C8 C9 C10 119.8(5)
C8 C9 H9 120.1
C10 C9 H9 120.1
C11 C10 C9 119.9(5)
C11 C10 H10 120.1
C9 C10 H10 120.1
C10 C11 C12 120.7(5)
C10 C11 I1 119.7(4)
C12 C11 I1 119.6(4)
C13 C12 C11 119.4(5)
C13 C12 H12 120.3
C11 C12 H12 120.3
C8 C13 C12 120.1(5)
C8 C13 H13 120.0
C12 C13 H13 120.0
F2 C14 F3 110.9(7)
F2 C14 F1 110.6(5)
F3 C14 F1 105.2(5)
F2 C14 C4 113.1(5)
F3 C14 C4 108.9(5)
F1 C14 C4 107.8(6)

loop_
_geom_bond_atom_site_label_1
_geom_bond_atom_site_label_2
_geom_bond_distance
I1 C11 2.098(5)
F1 C14 1.355(8)
F2 C14 1.221(8)
F3 C14 1.334(7)
O1 C7 1.237(7)
N1 C7 1.353(7)
N1 C8 1.427(7)
N1 H1 0.87(2)
C1 C6 1.388(7)
C1 C2 1.395(8)
C1 C7 1.505(7)
C2 C3 1.389(7)
C2 H2 0.9500
C3 C4 1.390(8)
C3 H3 0.9500
C4 C5 1.383(8)
C4 C14 1.569(8)
C5 C6 1.387(7)
C5 H5 0.9500
C6 H6 0.9500
C8 C13 1.389(7)
C8 C9 1.390(8)
C9 C10 1.403(7)
C9 H9 0.9500
C10 C11 1.375(7)
C10 H10 0.9500
C11 C12 1.400(7)
C12 C13 1.397(7)
C12 H12 0.9500
C13 H13 0.9500

loop_
_geom_torsion_atom_site_label_1
_geom_torsion_atom_site_label_2
_geom_torsion_atom_site_label_3
_geom_torsion_atom_site_label_4
_geom_torsion
C6 C1 C2 C3 -1.3(8)
C7 C1 C2 C3 178.0(5)
C1 C2 C3 C4 1.8(8)
C2 C3 C4 C5 -1.5(8)
C2 C3 C4 C14 -179.0(5)
C3 C4 C5 C6 0.6(8)
C14 C4 C5 C6 178.3(5)
C4 C5 C6 C1 -0.1(8)
C2 C1 C6 C5 0.5(8)
C7 C1 C6 C5 -178.9(5)
C8 N1 C7 O1 2.3(8)
C8 N1 C7 C1 -177.9(4)
C6 C1 C7 O1 28.9(7)
C2 C1 C7 O1 -150.4(5)
C6 C1 C7 N1 -150.8(5)
C2 C1 C7 N1 29.8(7)
C7 N1 C8 C13 34.5(8)
C7 N1 C8 C9 -148.7(5)
C13 C8 C9 C10 0.4(8)
N1 C8 C9 C10 -176.6(5)
C8 C9 C10 C11 0.9(8)
C9 C10 C11 C12 -1.6(8)
C9 C10 C11 I1 178.8(4)
C10 C11 C12 C13 1.2(8)
I1 C11 C12 C13 -179.3(4)
C9 C8 C13 C12 -0.8(8)
N1 C8 C13 C12 175.9(5)
C11 C12 C13 C8 0.1(7)
C5 C4 C14 F2 30.8(8)
C3 C4 C14 F2 -151.6(6)
C5 C4 C14 F3 -93.0(7)
C3 C4 C14 F3 84.6(7)
C5 C4 C14 F1 153.4(5)
C3 C4 C14 F1 -29.0(7)

_cod_database_fobs_code 2108323
